data_4501349
loop_
_publ_author_name
'Roberts, John M.'
'Farha, Omar K.'
'Sarjeant, Amy A.'
'Hupp, Joseph T.'
'Scheidt, Karl A.'

_publ_section_title
;
 Two Azolium Rings Are Better Than One: A Strategy for Controlling
 Catenation and Morphology in Zn and Cu Metal--Organic Frameworks
;
_journal_issue 11
_journal_name_full 'Crystal Growth &amp; Design'
_journal_page_first 4747
_journal_paper_doi 10.1021/cg2011309
_journal_volume 11
_journal_year 2011
_chemical_formula_moiety 'C54 H36 N6 O13 Zn4'
_chemical_formula_sum 'C54 H36 N6 O13 Zn4'
_chemical_formula_weight 1238.37
_chemical_name_systematic
; 
 ? 
;
_space_group_IT_number 12
_symmetry_cell_setting monoclinic
_symmetry_space_group_name_Hall '-C 2y'
_symmetry_space_group_name_H-M 'C 1 2/m 1'
_atom_sites_solution_hydrogens geom
_atom_sites_solution_primary direct
_atom_sites_solution_secondary difmap
_audit_creation_method SHELXL-97
_cell_angle_alpha 90.00
_cell_angle_beta 91.5200(10)
_cell_angle_gamma 90.00
_cell_formula_units_Z 4
_cell_length_a 24.3627(7)
_cell_length_b 23.9175(7)
_cell_length_c 17.0679(5)
_cell_measurement_reflns_used 9990
_cell_measurement_temperature 100(2)
_cell_measurement_theta_max 65.34
_cell_measurement_theta_min 5.75
_cell_volume 9941.9(5)
_computing_cell_refinement 'Bruker SAINT'
_computing_data_collection 'Bruker APEX2'
_computing_data_reduction 'Bruker SAINT'
_computing_molecular_graphics 'Bruker SHELXTL'
_computing_publication_material 'Bruker SHELXTL'
_computing_structure_refinement 'SHELXL-97 (Sheldrick, 2008)'
_computing_structure_solution 'SHELXS-97 (Sheldrick, 2008)'
_diffrn_ambient_temperature 100(2)
_diffrn_measured_fraction_theta_full 0.866
_diffrn_measured_fraction_theta_max 0.866
_diffrn_measurement_device_type 'Bruker APEX-II CCD'
_diffrn_measurement_method '\f and \w scans'
_diffrn_radiation_monochromator graphite
_diffrn_radiation_source 'fine-focus sealed tube'
_diffrn_radiation_type CuK\a
_diffrn_radiation_wavelength 1.54178
_diffrn_reflns_av_R_equivalents 0.0792
_diffrn_reflns_av_sigmaI/netI 0.0903
_diffrn_reflns_limit_h_max 28
_diffrn_reflns_limit_h_min -28
_diffrn_reflns_limit_k_max 28
_diffrn_reflns_limit_k_min -25
_diffrn_reflns_limit_l_max 19
_diffrn_reflns_limit_l_min -15
_diffrn_reflns_number 33732
_diffrn_reflns_theta_full 65.90
_diffrn_reflns_theta_max 65.90
_diffrn_reflns_theta_min 2.59
_diffrn_standards_number 0
_exptl_absorpt_coefficient_mu 1.409
_exptl_absorpt_correction_T_max 0.7255
_exptl_absorpt_correction_T_min 0.5902
_exptl_absorpt_correction_type multi-scan
_exptl_absorpt_process_details 'SADABS, Bruker'
_exptl_crystal_colour colourless
_exptl_crystal_density_diffrn 0.827
_exptl_crystal_density_method 'not measured'
_exptl_crystal_description block
_exptl_crystal_F_000 2504
_exptl_crystal_size_max 0.335
_exptl_crystal_size_mid 0.331
_exptl_crystal_size_min 0.229
_platon_squeeze_details
;
 Diffuse, disordered solvent molecules could not be adequately modeled.  The
 bypass procedure in Platon (Spek, 1990) was used to remove the electronic
 contribution from these solvents. The total potential solvent accessible void
 volume was 4770.7 Ang^3^ and the electron count / cell = 2109. As the exact
 solvent content is not known, the reported formula reflects only the atoms
 used in the refinement.
;
_refine_diff_density_max 0.747
_refine_diff_density_min -1.639
_refine_diff_density_rms 0.240
_refine_ls_extinction_method none
_refine_ls_goodness_of_fit_ref 1.023
_refine_ls_hydrogen_treatment constr
_refine_ls_matrix_type full
_refine_ls_number_parameters 454
_refine_ls_number_reflns 7691
_refine_ls_number_restraints 557
_refine_ls_restrained_S_all 1.005
_refine_ls_R_factor_all 0.1416
_refine_ls_R_factor_gt 0.1166
_refine_ls_shift/su_max 0.001
_refine_ls_shift/su_mean 0.000
_refine_ls_structure_factor_coef Fsqd
_refine_ls_weighting_details 'calc w=1/[\s^2^(Fo^2^)+(0.2000P)^2^+0.0000P] where P=(Fo^2^+2Fc^2^)/3'
_refine_ls_weighting_scheme calc
_refine_ls_wR_factor_gt 0.2730
_refine_ls_wR_factor_ref 0.2965
_reflns_number_gt 4723
_reflns_number_total 7691
_reflns_threshold_expression >2sigma(I)
_cod_data_source_file cg2011309_si_004.cif
_cod_data_source_block s70z
_cod_depositor_comments
;
The following automatic conversions were performed:

'_symmetry_cell_setting' value 'Monoclinic' changed to 'monoclinic'
according to /home/saulius/struct/CIF-dictionaries/cif_core.dic
dictionary named 'cif_core.dic' version 2.4.1 from 2010-06-29.

Automatic conversion script
Id: cif_fix_values 1715 2011-07-08 13:25:40Z adriana 
;
_cod_original_sg_symbol_H-M C2/m
_cod_database_code 4501349

loop_
_symmetry_equiv_pos_as_xyz
'x, y, z'
'-x, y, -z'
'x+1/2, y+1/2, z'
'-x+1/2, y+1/2, -z'
'-x, -y, -z'
'x, -y, z'
'-x+1/2, -y+1/2, -z'
'x+1/2, -y+1/2, z'

loop_
_atom_site_label
_atom_site_type_symbol
_atom_site_fract_x
_atom_site_fract_y
_atom_site_fract_z
_atom_site_U_iso_or_equiv
_atom_site_adp_type
_atom_site_occupancy
_atom_site_symmetry_multiplicity
_atom_site_calc_flag
_atom_site_refinement_flags
_atom_site_disorder_assembly
_atom_site_disorder_group
Zn1 Zn 0.71196(5) 0.5000 0.68110(8) 0.0674(4) Uani 1 2 d SU . .
Zn2 Zn 0.58177(4) 0.5000 0.68485(6) 0.0452(3) Uani 1 2 d SU . .
Zn3 Zn 0.64947(3) 0.56528(3) 0.81419(5) 0.0536(3) Uani 1 1 d U . .
O1 O 0.6869(6) 0.5000 0.5776(6) 0.174(6) Uani 1 2 d SU . .
O2 O 0.5899(5) 0.5000 0.5719(4) 0.107(3) Uani 1 2 d SU . .
O3 O 0.5353(2) 0.5645(2) 0.7057(4) 0.0899(17) Uani 1 1 d U . .
O4 O 0.5834(3) 0.6100(2) 0.7996(4) 0.0984(19) Uani 1 1 d U . .
O5 O 0.7113(3) 0.6141(3) 0.8044(5) 0.116(2) Uani 1 1 d U . .
O6 O 0.7572(3) 0.5616(3) 0.7095(6) 0.133(3) Uani 1 1 d U . .
O7 O 0.6476(3) 0.5464(3) 0.9254(3) 0.0916(17) Uani 1 1 d U . .
O8 O 0.6476(2) 0.5000 0.7487(3) 0.0470(10) Uani 1 2 d SU . .
C1 C 0.6387(8) 0.5000 0.5405(8) 0.130(5) Uani 1 2 d SU . .
C2 C 0.6401(7) 0.5000 0.4580(8) 0.139(6) Uani 1 2 d SU . .
C3 C 0.5885(6) 0.5000 0.4099(7) 0.127(6) Uani 1 2 d SU . .
H3 H 0.5534 0.5000 0.4330 0.152 Uiso 1 2 calc SR . .
C4 C 0.5944(6) 0.5000 0.3300(6) 0.111(5) Uani 1 2 d SU . .
H4 H 0.5623 0.5000 0.2972 0.134 Uiso 1 2 calc SR . .
C5 C 0.6435(6) 0.5000 0.2964(6) 0.128(6) Uani 1 2 d SU . .
C6 C 0.6917(6) 0.5000 0.3389(9) 0.139(6) Uani 1 2 d SDU . .
C7 C 0.6899(7) 0.5000 0.4186(9) 0.153(7) Uani 1 2 d SU . .
H7 H 0.7234 0.5000 0.4484 0.184 Uiso 1 2 calc SR . .
C8 C 0.7431(8) 0.4793(14) 0.3086(13) 0.170(10) Uani 0.50 1 d PDU . .
H8A H 0.7633 0.4648 0.3555 0.204 Uiso 0.50 1 calc PR . .
H8B H 0.7631 0.5135 0.2933 0.204 Uiso 0.50 1 calc PR . .
N1 N 0.7549(9) 0.4392(13) 0.2472(14) 0.214(11) Uani 0.50 1 d PDU . .
C9 C 0.769(2) 0.4435(13) 0.1729(17) 0.235(13) Uani 0.50 1 d PDU . .
H9 H 0.7714 0.4786 0.1475 0.282 Uiso 0.50 1 calc PR . .
N2 N 0.7785(18) 0.3955(17) 0.1359(16) 0.249(14) Uani 0.50 1 d PDU . .
C10 C 0.768(2) 0.3569(12) 0.193(2) 0.247(14) Uani 0.50 1 d PDU . .
H10 H 0.7714 0.3176 0.1875 0.296 Uiso 0.50 1 calc PR . .
C11 C 0.752(2) 0.3821(14) 0.257(2) 0.235(13) Uani 0.50 1 d PDU . .
H11 H 0.7403 0.3637 0.3029 0.282 Uiso 0.50 1 calc PR . .
C12 C 0.5430(3) 0.6031(3) 0.7537(5) 0.0744(18) Uani 1 1 d U . .
C13 C 0.5006(3) 0.6480(4) 0.7549(6) 0.090(2) Uani 1 1 d U . .
C14 C 0.4572(5) 0.6496(5) 0.7005(10) 0.139(5) Uani 1 1 d U . .
H14 H 0.4567 0.6226 0.6597 0.167 Uiso 1 1 calc R . .
C15 C 0.4158(6) 0.6871(7) 0.7019(11) 0.153(5) Uani 1 1 d U . .
H15 H 0.3853 0.6847 0.6662 0.184 Uiso 1 1 calc R . .
C16 C 0.4193(5) 0.7280(5) 0.7558(9) 0.132(4) Uani 1 1 d U . .
C17 C 0.4657(7) 0.7325(7) 0.8058(12) 0.170(6) Uani 1 1 d U . .
H17 H 0.4709 0.7646 0.8379 0.204 Uiso 1 1 calc R . .
C18 C 0.5029(6) 0.6906(5) 0.8076(10) 0.143(5) Uani 1 1 d U . .
H18 H 0.5314 0.6910 0.8467 0.172 Uiso 1 1 calc R . .
C19 C 0.7518(4) 0.6031(4) 0.7571(8) 0.107(3) Uani 1 1 d U . .
C20 C 0.7952(5) 0.6464(5) 0.7577(9) 0.124(4) Uani 1 1 d U . .
C21 C 0.7923(6) 0.6949(6) 0.8054(10) 0.152(5) Uani 1 1 d DU A .
H21 H 0.7635 0.6989 0.8415 0.183 Uiso 1 1 calc R . .
C22 C 0.8296(7) 0.7344(6) 0.7991(10) 0.158(5) Uani 1 1 d DU . .
H22A H 0.8237 0.7700 0.8221 0.190 Uiso 0.419(13) 1 calc PR A 1
C23 C 0.8782(6) 0.7242(5) 0.7588(9) 0.144(5) Uani 1 1 d DU . .
C24 C 0.8813(6) 0.6783(6) 0.7130(12) 0.163(5) Uani 1 1 d DU . .
H24A H 0.9117 0.6732 0.6799 0.196 Uiso 0.581(13) 1 calc PR A 2
C25 C 0.8406(6) 0.6393(6) 0.7149(11) 0.159(6) Uani 1 1 d U A .
H25 H 0.8441 0.6061 0.6850 0.190 Uiso 1 1 calc R . .
C26' C 0.8351(10) 0.7771(11) 0.8596(14) 0.227(11) Uani 0.581(13) 1 d PDU A 2
H26A H 0.7985 0.7950 0.8614 0.273 Uiso 0.581(13) 1 calc PR A 2
H26B H 0.8598 0.8056 0.8377 0.273 Uiso 0.581(13) 1 calc PR A 2
N4' N 0.8529(13) 0.7712(13) 0.9413(15) 0.288(14) Uani 0.581(13) 1 d PDU A 2
C27' C 0.888(2) 0.795(2) 0.990(2) 0.308(17) Uani 0.581(13) 1 d PDU A 2
H27' H 0.9112 0.8253 0.9748 0.369 Uiso 0.581(13) 1 calc PR A 2
N5' N 0.890(2) 0.775(2) 1.063(2) 0.326(18) Uani 0.581(13) 1 d PDU A 2
C28' C 0.851(3) 0.734(3) 1.059(2) 0.345(19) Uani 0.581(13) 1 d PDU A 2
H28' H 0.8394 0.7116 1.1015 0.414 Uiso 0.581(13) 1 calc PR A 2
C29' C 0.830(2) 0.730(2) 0.987(3) 0.326(17) Uani 0.581(13) 1 d PDU A 2
H29' H 0.8041 0.7033 0.9695 0.392 Uiso 0.581(13) 1 calc PR A 2
C26 C 0.9280(10) 0.6723(13) 0.6621(17) 0.181(10) Uani 0.419(13) 1 d PDU A 1
H26C H 0.9334 0.6326 0.6480 0.218 Uiso 0.419(13) 1 calc PR A 1
H26D H 0.9619 0.6862 0.6886 0.218 Uiso 0.419(13) 1 calc PR A 1
N4 N 0.9151(11) 0.7054(14) 0.5925(18) 0.222(12) Uani 0.419(13) 1 d PDU A 1
C27 C 0.920(2) 0.7580(14) 0.570(3) 0.235(15) Uani 0.419(13) 1 d PDU A 1
H27 H 0.9302 0.7872 0.6050 0.283 Uiso 0.419(13) 1 calc PR A 1
N5 N 0.909(2) 0.7669(16) 0.494(3) 0.243(15) Uani 0.419(13) 1 d PDU A 1
C28 C 0.890(2) 0.715(2) 0.470(2) 0.225(15) Uani 0.419(13) 1 d PDU A 1
H28 H 0.8822 0.7047 0.4173 0.271 Uiso 0.419(13) 1 calc PR A 1
C29 C 0.885(2) 0.6824(15) 0.531(2) 0.226(14) Uani 0.419(13) 1 d PDU A 1
H29 H 0.8644 0.6488 0.5323 0.271 Uiso 0.419(13) 1 calc PR A 1
C30 C 0.6473(4) 0.5000 0.9595(5) 0.074(2) Uani 1 2 d SU . .
C31 C 0.6462(5) 0.5000 1.0469(6) 0.093(3) Uani 1 2 d SU . .
C32 C 0.6410(7) 0.5485(7) 1.0864(6) 0.138(5) Uani 1 1 d U . .
H32 H 0.6343 0.5825 1.0591 0.165 Uiso 1 1 calc R . .
C33 C 0.6454(9) 0.5476(8) 1.1652(6) 0.158(6) Uani 1 1 d U . .
H33 H 0.6497 0.5820 1.1923 0.189 Uiso 1 1 calc R . .
C34 C 0.6439(6) 0.5000 1.2071(7) 0.116(5) Uani 1 2 d SU . .

loop_
_atom_site_aniso_label
_atom_site_aniso_U_11
_atom_site_aniso_U_22
_atom_site_aniso_U_33
_atom_site_aniso_U_23
_atom_site_aniso_U_13
_atom_site_aniso_U_12
Zn1 0.0470(6) 0.0928(9) 0.0630(8) 0.000 0.0143(5) 0.000
Zn2 0.0404(5) 0.0501(5) 0.0451(6) 0.000 0.0010(4) 0.000
Zn3 0.0503(5) 0.0559(5) 0.0547(5) -0.0064(3) 0.0037(3) -0.0048(3)
O1 0.140(7) 0.328(19) 0.054(4) 0.000 -0.012(5) 0.000
O2 0.137(6) 0.153(8) 0.032(3) 0.000 -0.007(3) 0.000
O3 0.057(3) 0.073(3) 0.138(5) -0.023(3) -0.014(3) 0.026(2)
O4 0.096(4) 0.080(3) 0.118(5) -0.029(3) -0.026(3) 0.046(3)
O5 0.104(4) 0.098(4) 0.145(6) -0.002(4) 0.007(4) -0.062(4)
O6 0.085(4) 0.093(4) 0.222(9) -0.022(5) 0.018(5) -0.051(3)
O7 0.132(5) 0.102(4) 0.041(2) -0.009(2) 0.009(3) 0.005(3)
O8 0.039(2) 0.053(3) 0.049(3) 0.000 -0.0001(18) 0.000
C1 0.129(8) 0.215(15) 0.046(5) 0.000 -0.005(4) 0.000
C2 0.100(7) 0.265(18) 0.051(5) 0.000 -0.008(4) 0.000
C3 0.092(7) 0.248(18) 0.041(5) 0.000 0.007(4) 0.000
C4 0.083(6) 0.211(15) 0.040(5) 0.000 -0.005(4) 0.000
C5 0.095(6) 0.256(18) 0.034(5) 0.000 0.005(4) 0.000
C6 0.095(6) 0.251(18) 0.069(6) 0.000 -0.005(5) 0.000
C7 0.090(7) 0.30(2) 0.070(6) 0.000 -0.017(5) 0.000
C8 0.113(10) 0.28(3) 0.115(12) -0.003(14) -0.012(9) 0.041(16)
N1 0.21(2) 0.28(2) 0.145(15) -0.002(16) 0.032(16) 0.07(2)
C9 0.23(3) 0.31(3) 0.164(18) -0.015(18) 0.07(2) 0.04(3)
N2 0.23(3) 0.33(3) 0.19(2) -0.031(18) 0.07(2) 0.07(3)
C10 0.24(3) 0.30(3) 0.20(3) -0.033(19) 0.04(3) 0.05(3)
C11 0.24(3) 0.28(2) 0.18(2) -0.008(19) 0.04(2) 0.06(3)
C12 0.056(3) 0.062(3) 0.106(5) 0.006(3) 0.017(3) 0.023(3)
C13 0.066(4) 0.080(4) 0.124(6) -0.002(4) 0.017(4) 0.034(4)
C14 0.097(7) 0.113(7) 0.205(12) -0.048(7) -0.033(7) 0.058(6)
C15 0.102(8) 0.145(9) 0.212(13) -0.028(8) -0.025(8) 0.076(7)
C16 0.097(6) 0.113(7) 0.187(11) 0.001(6) 0.019(6) 0.068(6)
C17 0.149(10) 0.138(10) 0.222(14) -0.061(9) -0.025(9) 0.091(9)
C18 0.112(8) 0.122(8) 0.194(12) -0.051(7) -0.033(7) 0.074(7)
C19 0.078(5) 0.088(5) 0.154(8) 0.013(5) -0.010(4) -0.042(4)
C20 0.097(6) 0.103(6) 0.173(10) -0.005(6) 0.013(6) -0.058(5)
C21 0.119(8) 0.135(8) 0.206(13) -0.034(8) 0.051(8) -0.077(7)
C22 0.142(9) 0.118(8) 0.216(12) -0.038(8) 0.054(9) -0.082(7)
C23 0.125(8) 0.123(8) 0.186(12) -0.021(7) 0.031(7) -0.091(7)
C24 0.119(8) 0.128(8) 0.245(14) -0.045(8) 0.046(8) -0.069(7)
C25 0.129(9) 0.137(9) 0.212(13) -0.057(9) 0.055(8) -0.084(8)
C26' 0.26(3) 0.20(2) 0.234(19) -0.085(15) 0.065(17) -0.106(18)
N4' 0.34(3) 0.30(3) 0.227(17) -0.072(19) 0.06(2) -0.12(2)
C27' 0.34(4) 0.33(4) 0.25(3) -0.03(3) 0.01(3) -0.11(3)
N5' 0.35(4) 0.38(4) 0.25(2) -0.03(3) 0.03(3) -0.09(3)
C28' 0.38(4) 0.40(4) 0.26(2) -0.01(3) 0.05(3) -0.12(3)
C29' 0.36(4) 0.36(4) 0.26(3) -0.02(3) 0.06(3) -0.13(3)
C26 0.148(19) 0.16(2) 0.24(2) -0.051(14) 0.066(15) -0.106(16)
N4 0.22(3) 0.22(2) 0.236(19) -0.037(18) 0.058(19) -0.08(2)
C27 0.24(3) 0.21(2) 0.26(3) -0.03(2) 0.02(3) -0.04(3)
N5 0.25(3) 0.22(3) 0.26(3) -0.03(2) 0.03(3) -0.04(3)
C28 0.22(3) 0.22(3) 0.25(2) -0.04(2) 0.04(3) -0.02(3)
C29 0.22(3) 0.23(3) 0.23(3) -0.05(2) 0.06(2) -0.06(3)
C30 0.066(5) 0.122(7) 0.034(4) 0.000 -0.005(4) 0.000
C31 0.085(7) 0.159(10) 0.036(4) 0.000 0.006(4) 0.000
C32 0.194(13) 0.172(9) 0.049(4) -0.008(5) 0.032(6) -0.048(9)
C33 0.231(15) 0.195(12) 0.048(5) -0.021(6) 0.027(7) -0.033(11)
C34 0.089(8) 0.219(14) 0.041(6) 0.000 0.006(5) 0.000

loop_
_atom_type_symbol
_atom_type_description
_atom_type_scat_dispersion_real
_atom_type_scat_dispersion_imag
_atom_type_scat_source
C C 0.0181 0.0091 'International Tables Vol C Tables 4.2.6.8 and 6.1.1.4'
H H 0.0000 0.0000 'International Tables Vol C Tables 4.2.6.8 and 6.1.1.4'
N N 0.0311 0.0180 'International Tables Vol C Tables 4.2.6.8 and 6.1.1.4'
O O 0.0492 0.0322 'International Tables Vol C Tables 4.2.6.8 and 6.1.1.4'
Zn Zn -1.5491 0.6778 'International Tables Vol C Tables 4.2.6.8 and 6.1.1.4'

loop_
_geom_angle_atom_site_label_1
_geom_angle_atom_site_label_2
_geom_angle_atom_site_label_3
_geom_angle
_geom_angle_site_symmetry_1
_geom_angle_site_symmetry_3
O1 Zn1 O6 114.7(4) . 6_565
O1 Zn1 O6 114.7(4) . .
O6 Zn1 O6 102.0(6) 6_565 .
O1 Zn1 O8 108.1(5) . .
O6 Zn1 O8 108.5(3) 6_565 .
O6 Zn1 O8 108.5(3) . .
O8 Zn2 O2 117.3(4) . .
O8 Zn2 O3 112.19(19) . 6_565
O2 Zn2 O3 104.8(3) . 6_565
O8 Zn2 O3 112.19(19) . .
O2 Zn2 O3 104.8(3) . .
O3 Zn2 O3 104.4(4) 6_565 .
O8 Zn2 Zn3 35.17(8) . 6_565
O2 Zn2 Zn3 129.3(3) . 6_565
O3 Zn2 Zn3 77.02(17) 6_565 6_565
O3 Zn2 Zn3 124.2(2) . 6_565
O8 Zn2 Zn3 35.18(8) . .
O2 Zn2 Zn3 129.3(3) . .
O3 Zn2 Zn3 124.2(2) 6_565 .
O3 Zn2 Zn3 77.02(17) . .
Zn3 Zn2 Zn3 59.70(3) 6_565 .
O5 Zn3 O8 116.8(3) . .
O5 Zn3 O4 107.7(4) . .
O8 Zn3 O4 111.5(2) . .
O5 Zn3 O7 105.3(3) . .
O8 Zn3 O7 112.1(2) . .
O4 Zn3 O7 102.2(3) . .
O5 Zn3 Zn3 127.5(3) . 6_565
O8 Zn3 Zn3 35.59(13) . 6_565
O4 Zn3 Zn3 123.4(2) . 6_565
O7 Zn3 Zn3 76.61(19) . 6_565
O5 Zn3 Zn2 129.9(3) . .
O8 Zn3 Zn2 35.06(14) . .
O4 Zn3 Zn2 76.44(17) . .
O7 Zn3 Zn2 122.9(2) . .
Zn3 Zn3 Zn2 60.148(16) 6_565 .
C1 O1 Zn1 136.3(12) . .
C1 O2 Zn2 121.4(9) . .
C12 O3 Zn2 128.8(5) . .
C12 O4 Zn3 129.9(5) . .
C19 O5 Zn3 122.4(6) . .
C19 O6 Zn1 133.6(7) . .
C30 O7 Zn3 131.1(5) . .
Zn2 O8 Zn3 109.77(17) . 6_565
Zn2 O8 Zn3 109.76(17) . .
Zn3 O8 Zn3 108.8(3) 6_565 .
Zn2 O8 Zn1 109.5(3) . .
Zn3 O8 Zn1 109.48(17) 6_565 .
Zn3 O8 Zn1 109.48(17) . .
O2 C1 O1 127.3(12) . .
O2 C1 C2 116.9(15) . .
O1 C1 C2 115.8(17) . .
C7 C2 C1 121.5(15) . .
C7 C2 C3 117.8(12) . .
C1 C2 C3 120.6(16) . .
C4 C3 C2 116.0(13) . .
C4 C3 H3 122.0 . .
C2 C3 H3 122.0 . .
C5 C4 C3 122.8(12) . .
C5 C4 H4 118.6 . .
C3 C4 H4 118.6 . .
C4 C5 C6 122.6(12) . .
C4 C5 C34 117.2(12) . 1_554
C6 C5 C34 120.2(13) . 1_554
C7 C6 C5 118.8(14) . .
C7 C6 C8 113.8(15) . 6_565
C5 C6 C8 123.3(14) . 6_565
C7 C6 C8 113.8(15) . .
C5 C6 C8 123.3(14) . .
C8 C6 C8 40(3) 6_565 .
C6 C7 C2 121.9(14) . .
C6 C7 H7 119.0 . .
C2 C7 H7 119.0 . .
C6 C8 N1 131.9(15) . .
C6 C8 H8A 104.3 . .
N1 C8 H8A 104.3 . .
C6 C8 H8B 104.3 . .
N1 C8 H8B 104.3 . .
H8A C8 H8B 105.6 . .
C9 N1 C11 101.9(7) . .
C9 N1 C8 134(2) . .
C11 N1 C8 124(2) . .
N1 C9 N2 116.1(7) . .
N1 C9 H9 121.9 . .
N2 C9 H9 121.9 . .
C9 N2 C10 101.5(7) . .
C11 C10 N2 110.3(8) . .
C11 C10 H10 124.8 . .
N2 C10 H10 124.8 . .
C10 C11 N1 109.9(8) . .
C10 C11 H11 125.1 . .
N1 C11 H11 125.1 . .
O3 C12 O4 127.8(6) . .
O3 C12 C13 116.7(8) . .
O4 C12 C13 115.4(7) . .
C18 C13 C14 116.0(8) . .
C18 C13 C12 122.2(9) . .
C14 C13 C12 121.7(9) . .
C15 C14 C13 124.2(13) . .
C15 C14 H14 117.9 . .
C13 C14 H14 117.9 . .
C16 C15 C14 117.5(13) . .
C16 C15 H15 121.3 . .
C14 C15 H15 121.3 . .
C15 C16 C17 120.6(9) . .
C15 C16 C23 122.6(13) . 8_465
C17 C16 C23 116.2(13) . 8_465
C18 C17 C16 119.0(14) . .
C18 C17 H17 120.5 . .
C16 C17 H17 120.5 . .
C17 C18 C13 121.7(13) . .
C17 C18 H18 119.1 . .
C13 C18 H18 119.1 . .
O6 C19 O5 129.0(7) . .
O6 C19 C20 117.2(11) . .
O5 C19 C20 113.8(11) . .
C25 C20 C21 117.8(9) . .
C25 C20 C19 120.2(12) . .
C21 C20 C19 121.9(12) . .
C22 C21 C20 119.6(13) . .
C22 C21 H21 120.2 . .
C20 C21 H21 120.2 . .
C21 C22 C23 120.4(13) . .
C21 C22 C26' 119.8(14) . .
C23 C22 C26' 114.0(12) . .
C21 C22 H22A 119.8 . .
C23 C22 H22A 119.8 . .
C26' C22 H22A 24.6 . .
C24 C23 C22 119.1(9) . .
C24 C23 C16 122.9(12) . 8_565
C22 C23 C16 116.7(12) . 8_565
C23 C24 C25 119.2(14) . .
C23 C24 C26 118.9(15) . .
C25 C24 C26 121.9(16) . .
C23 C24 H24A 120.4 . .
C25 C24 H24A 120.4 . .
C26 C24 H24A 1.7 . .
C20 C25 C24 122.3(13) . .
C20 C25 H25 118.9 . .
C24 C25 H25 118.9 . .
C22 C26' N4' 129(2) . .
C22 C26' H26A 105.0 . .
N4' C26' H26A 105.0 . .
C22 C26' H26B 105.0 . .
N4' C26' H26B 105.0 . .
H26A C26' H26B 105.9 . .
C27' N4' C29' 102.4(7) . .
C27' N4' C26' 138(3) . .
C29' N4' C26' 120(3) . .
N4' C27' N5' 116.0(12) . .
N4' C27' H27' 122.0 . .
N5' C27' H27' 122.0 . .
C27' N5' C28' 101.6(15) . .
C29' C28' N5' 110.4(16) . .
C29' C28' H28' 124.8 . .
N5' C28' H28' 124.8 . .
C28' C29' N4' 109.5(12) . .
C28' C29' H29' 125.2 . .
N4' C29' H29' 125.2 . .
C24 C26 N4 106(2) . .
C24 C26 H26C 110.5 . .
N4 C26 H26C 110.5 . .
C24 C26 H26D 110.5 . .
N4 C26 H26D 110.5 . .
H26C C26 H26D 108.7 . .
C27 N4 C29 101.8(7) . .
C27 N4 C26 138(3) . .
C29 N4 C26 120(3) . .
N4 C27 N5 114.8(9) . .
N4 C27 H27 122.6 . .
N5 C27 H27 122.6 . .
C27 N5 C28 101.4(7) . .
C29 C28 N5 110.0(9) . .
C29 C28 H28 125.0 . .
N5 C28 H28 125.0 . .
C28 C29 N4 107.9(11) . .
C28 C29 H29 126.0 . .
N4 C29 H29 126.0 . .
O7 C30 O7 124.6(9) . 6_565
O7 C30 C31 117.7(4) . .
O7 C30 C31 117.7(4) 6_565 .
C32 C31 C32 118.6(12) 6_565 .
C32 C31 C30 120.2(7) 6_565 .
C32 C31 C30 120.2(7) . .
C33 C32 C31 118.6(15) . .
C33 C32 H32 120.7 . .
C31 C32 H32 120.7 . .
C34 C33 C32 122.8(15) . .
C34 C33 H33 118.6 . .
C32 C33 H33 118.6 . .
C33 C34 C33 115.6(14) . 6_565
C33 C34 C5 122.2(7) . 1_556
C33 C34 C5 122.2(7) 6_565 1_556

loop_
_geom_bond_atom_site_label_1
_geom_bond_atom_site_label_2
_geom_bond_distance
_geom_bond_site_symmetry_2
Zn1 O1 1.854(10) .
Zn1 O6 1.895(6) 6_565
Zn1 O6 1.895(6) .
Zn1 O8 1.972(5) .
Zn2 O8 1.915(5) .
Zn2 O2 1.943(7) .
Zn2 O3 1.953(5) 6_565
Zn2 O3 1.953(5) .
Zn2 Zn3 3.1367(11) 6_565
Zn2 Zn3 3.1367(11) .
Zn3 O5 1.916(5) .
Zn3 O8 1.920(3) .
Zn3 O4 1.943(5) .
Zn3 O7 1.953(5) .
Zn3 Zn3 3.1226(15) 6_565
O1 C1 1.32(2) .
O2 C1 1.32(2) .
O3 C12 1.244(10) .
O4 C12 1.253(10) .
O5 C19 1.317(16) .
O6 C19 1.292(15) .
O7 C30 1.253(7) .
O8 Zn3 1.920(3) 6_565
C1 C2 1.41(2) .
C2 C7 1.40(3) .
C2 C3 1.48(2) .
C3 C4 1.375(17) .
C3 H3 0.9500 .
C4 C5 1.34(2) .
C4 H4 0.9500 .
C5 C6 1.36(2) .
C5 C34 1.526(16) 1_554
C6 C7 1.36(2) .
C6 C8 1.455(4) 6_565
C6 C8 1.455(4) .
C7 H7 0.9500 .
C8 N1 1.456(5) .
C8 H8A 0.9900 .
C8 H8B 0.9900 .
N1 C9 1.324(5) .
N1 C11 1.378(5) .
C9 N2 1.335(5) .
C9 H9 0.9500 .
N2 C10 1.376(5) .
C10 C11 1.309(5) .
C10 H10 0.9500 .
C11 H11 0.9500 .
C12 C13 1.491(9) .
C13 C18 1.360(16) .
C13 C14 1.388(16) .
C14 C15 1.352(15) .
C14 H14 0.9500 .
C15 C16 1.34(2) .
C15 H15 0.9500 .
C16 C17 1.40(2) .
C16 C23 1.523(12) 8_465
C17 C18 1.351(16) .
C17 H17 0.9500 .
C18 H18 0.9500 .
C19 C20 1.481(12) .
C20 C25 1.35(2) .
C20 C21 1.420(19) .
C21 C22 1.317(15) .
C21 H21 0.9500 .
C22 C23 1.41(2) .
C22 C26' 1.456(4) .
C22 H22A 0.9500 .
C23 C24 1.352(19) .
C23 C16 1.523(12) 8_565
C24 C25 1.363(16) .
C24 C26 1.456(4) .
C24 H24A 0.9500 .
C25 H25 0.9500 .
C26' N4' 1.456(5) .
C26' H26A 0.9900 .
C26' H26B 0.9900 .
N4' C27' 1.320(5) .
N4' C29' 1.379(5) .
C27' N5' 1.334(5) .
C27' H27' 0.9500 .
N5' C28' 1.378(5) .
C28' C29' 1.307(5) .
C28' H28' 0.9500 .
C29' H29' 0.9500 .
C26 N4 1.456(5) .
C26 H26C 0.9900 .
C26 H26D 0.9900 .
N4 C27 1.322(5) .
N4 C29 1.379(5) .
C27 N5 1.336(5) .
C27 H27 0.9500 .
N5 C28 1.377(5) .
C28 C29 1.308(5) .
C28 H28 0.9500 .
C29 H29 0.9500 .
C30 O7 1.253(7) 6_565
C30 C31 1.493(14) .
C31 C32 1.348(15) 6_565
C31 C32 1.348(15) .
C32 C33 1.347(15) .
C32 H32 0.9500 .
C33 C34 1.345(17) .
C33 H33 0.9500 .
C34 C33 1.345(17) 6_565
C34 C5 1.526(16) 1_556

loop_
_geom_torsion_atom_site_label_1
_geom_torsion_atom_site_label_2
_geom_torsion_atom_site_label_3
_geom_torsion_atom_site_label_4
_geom_torsion
_geom_torsion_site_symmetry_1
_geom_torsion_site_symmetry_4
O8 Zn2 Zn3 O5 80.3(4) . .
O2 Zn2 Zn3 O5 -2.2(5) . .
O3 Zn2 Zn3 O5 160.4(4) 6_565 .
O3 Zn2 Zn3 O5 -100.8(4) . .
Zn3 Zn2 Zn3 O5 115.8(4) 6_565 .
O2 Zn2 Zn3 O8 -82.5(4) . .
O3 Zn2 Zn3 O8 80.1(3) 6_565 .
O3 Zn2 Zn3 O8 178.9(3) . .
Zn3 Zn2 Zn3 O8 35.5(2) 6_565 .
O8 Zn2 Zn3 O4 -177.8(3) . .
O2 Zn2 Zn3 O4 99.7(4) . .
O3 Zn2 Zn3 O4 -97.7(3) 6_565 .
O3 Zn2 Zn3 O4 1.1(3) . .
Zn3 Zn2 Zn3 O4 -142.3(3) 6_565 .
O8 Zn2 Zn3 O7 -81.9(3) . .
O2 Zn2 Zn3 O7 -164.4(4) . .
O3 Zn2 Zn3 O7 -1.8(3) 6_565 .
O3 Zn2 Zn3 O7 97.0(3) . .
Zn3 Zn2 Zn3 O7 -46.4(2) 6_565 .
O8 Zn2 Zn3 Zn3 -35.5(2) . 6_565
O2 Zn2 Zn3 Zn3 -118.0(3) . 6_565
O3 Zn2 Zn3 Zn3 44.6(2) 6_565 6_565
O3 Zn2 Zn3 Zn3 143.4(2) . 6_565
O6 Zn1 O1 C1 121.2(4) 6_565 .
O6 Zn1 O1 C1 -121.2(4) . .
O8 Zn1 O1 C1 0.000(3) . .
O8 Zn2 O2 C1 0.000(2) . .
O3 Zn2 O2 C1 -125.2(2) 6_565 .
O3 Zn2 O2 C1 125.2(2) . .
Zn3 Zn2 O2 C1 -40.00(18) 6_565 .
Zn3 Zn2 O2 C1 40.00(18) . .
O8 Zn2 O3 C12 -0.9(8) . .
O2 Zn2 O3 C12 -129.2(8) . .
O3 Zn2 O3 C12 120.9(6) 6_565 .
Zn3 Zn2 O3 C12 36.9(8) 6_565 .
Zn3 Zn2 O3 C12 -1.6(7) . .
O5 Zn3 O4 C12 126.8(8) . .
O8 Zn3 O4 C12 -2.6(9) . .
O7 Zn3 O4 C12 -122.6(8) . .
Zn3 Zn3 O4 C12 -40.7(9) 6_565 .
Zn2 Zn3 O4 C12 -1.2(8) . .
O8 Zn3 O5 C19 -2.0(10) . .
O4 Zn3 O5 C19 -128.3(9) . .
O7 Zn3 O5 C19 123.2(9) . .
Zn3 Zn3 O5 C19 38.5(10) 6_565 .
Zn2 Zn3 O5 C19 -41.4(10) . .
O1 Zn1 O6 C19 114.6(12) . .
O6 Zn1 O6 C19 -120.7(10) 6_565 .
O8 Zn1 O6 C19 -6.4(13) . .
O5 Zn3 O7 C30 -125.4(9) . .
O8 Zn3 O7 C30 2.7(10) . .
O4 Zn3 O7 C30 122.2(9) . .
Zn3 Zn3 O7 C30 0.3(8) 6_565 .
Zn2 Zn3 O7 C30 40.6(10) . .
O2 Zn2 O8 Zn3 -120.23(19) . 6_565
O3 Zn2 O8 Zn3 1.2(3) 6_565 6_565
O3 Zn2 O8 Zn3 118.4(3) . 6_565
Zn3 Zn2 O8 Zn3 119.5(4) . 6_565
O2 Zn2 O8 Zn3 120.23(19) . .
O3 Zn2 O8 Zn3 -118.4(3) 6_565 .
O3 Zn2 O8 Zn3 -1.2(3) . .
Zn3 Zn2 O8 Zn3 -119.5(4) 6_565 .
O2 Zn2 O8 Zn1 0.0 . .
O3 Zn2 O8 Zn1 121.4(2) 6_565 .
O3 Zn2 O8 Zn1 -121.4(2) . .
Zn3 Zn2 O8 Zn1 120.23(19) 6_565 .
Zn3 Zn2 O8 Zn1 -120.23(19) . .
O5 Zn3 O8 Zn2 -122.1(3) . .
O4 Zn3 O8 Zn2 2.3(4) . .
O7 Zn3 O8 Zn2 116.2(3) . .
Zn3 Zn3 O8 Zn2 120.1(4) 6_565 .
O5 Zn3 O8 Zn3 117.8(3) . 6_565
O4 Zn3 O8 Zn3 -117.8(3) . 6_565
O7 Zn3 O8 Zn3 -3.9(4) . 6_565
Zn2 Zn3 O8 Zn3 -120.1(4) . 6_565
O5 Zn3 O8 Zn1 -1.9(4) . .
O4 Zn3 O8 Zn1 122.6(3) . .
O7 Zn3 O8 Zn1 -123.5(3) . .
Zn3 Zn3 O8 Zn1 -119.6(3) 6_565 .
Zn2 Zn3 O8 Zn1 120.3(3) . .
O1 Zn1 O8 Zn2 0.0 . .
O6 Zn1 O8 Zn2 -125.0(3) 6_565 .
O6 Zn1 O8 Zn2 125.0(3) . .
O1 Zn1 O8 Zn3 120.40(18) . 6_565
O6 Zn1 O8 Zn3 -4.6(4) 6_565 6_565
O6 Zn1 O8 Zn3 -114.6(4) . 6_565
O1 Zn1 O8 Zn3 -120.40(18) . .
O6 Zn1 O8 Zn3 114.6(4) 6_565 .
O6 Zn1 O8 Zn3 4.6(4) . .
Zn2 O2 C1 O1 0.000(3) . .
Zn2 O2 C1 C2 180.000(2) . .
Zn1 O1 C1 O2 0.000(3) . .
Zn1 O1 C1 C2 180.000(2) . .
O2 C1 C2 C7 180.000(2) . .
O1 C1 C2 C7 0.000(3) . .
O2 C1 C2 C3 0.000(3) . .
O1 C1 C2 C3 180.000(2) . .
C7 C2 C3 C4 0.000(2) . .
C1 C2 C3 C4 180.000(2) . .
C2 C3 C4 C5 0.000(2) . .
C3 C4 C5 C6 0.000(2) . .
C3 C4 C5 C34 180.000(1) . 1_554
C4 C5 C6 C7 0.000(2) . .
C34 C5 C6 C7 180.000(1) 1_554 .
C4 C5 C6 C8 -156.0(17) . 6_565
C34 C5 C6 C8 24.0(17) 1_554 6_565
C4 C5 C6 C8 156.0(17) . .
C34 C5 C6 C8 -24.0(17) 1_554 .
C5 C6 C7 C2 0.000(2) . .
C8 C6 C7 C2 158.2(15) 6_565 .
C8 C6 C7 C2 -158.2(15) . .
C1 C2 C7 C6 180.000(2) . .
C3 C2 C7 C6 0.000(2) . .
C7 C6 C8 N1 133(3) . .
C5 C6 C8 N1 -24(4) . .
C8 C6 C8 N1 -128(3) 6_565 .
C6 C8 N1 C9 100(4) . .
C6 C8 N1 C11 -78(4) . .
C11 N1 C9 N2 -4(4) . .
C8 N1 C9 N2 177(3) . .
N1 C9 N2 C10 2(5) . .
C9 N2 C10 C11 1(5) . .
N2 C10 C11 N1 -4(6) . .
C9 N1 C11 C10 5(4) . .
C8 N1 C11 C10 -176(3) . .
Zn2 O3 C12 O4 1.4(14) . .
Zn2 O3 C12 C13 178.3(6) . .
Zn3 O4 C12 O3 0.6(14) . .
Zn3 O4 C12 C13 -176.4(7) . .
O3 C12 C13 C18 176.4(12) . .
O4 C12 C13 C18 -6.3(15) . .
O3 C12 C13 C14 -5.6(15) . .
O4 C12 C13 C14 171.7(11) . .
C18 C13 C14 C15 -6(3) . .
C12 C13 C14 C15 175.5(16) . .
C13 C14 C15 C16 5(3) . .
C14 C15 C16 C17 3(3) . .
C14 C15 C16 C23 174.3(16) . 8_465
C15 C16 C17 C18 -10(3) . .
C23 C16 C17 C18 178.0(18) 8_465 .
C16 C17 C18 C13 9(3) . .
C14 C13 C18 C17 -1(3) . .
C12 C13 C18 C17 176.8(17) . .
Zn1 O6 C19 O5 3(2) . .
Zn1 O6 C19 C20 -174.5(10) . .
Zn3 O5 C19 O6 2.1(18) . .
Zn3 O5 C19 C20 179.4(8) . .
O6 C19 C20 C25 -6(2) . .
O5 C19 C20 C25 176.7(15) . .
O6 C19 C20 C21 177.5(14) . .
O5 C19 C20 C21 0(2) . .
C25 C20 C21 C22 9(3) . .
C19 C20 C21 C22 -174.5(17) . .
C20 C21 C22 C23 -14(3) . .
C20 C21 C22 C26' -165(2) . .
C21 C22 C23 C24 14(3) . .
C26' C22 C23 C24 167(2) . .
C21 C22 C23 C16 -179.1(18) . 8_565
C26' C22 C23 C16 -26(3) . 8_565
C22 C23 C24 C25 -8(3) . .
C16 C23 C24 C25 -174.9(19) 8_565 .
C22 C23 C24 C26 171(2) . .
C16 C23 C24 C26 4(3) 8_565 .
C21 C20 C25 C24 -4(3) . .
C19 C20 C25 C24 179.4(18) . .
C23 C24 C25 C20 4(3) . .
C26 C24 C25 C20 -175(2) . .
C21 C22 C26' N4' 66(3) . .
C23 C22 C26' N4' -87(2) . .
C22 C26' N4' C27' 130(4) . .
C22 C26' N4' C29' -49(4) . .
C29' N4' C27' N5' -1(4) . .
C26' N4' C27' N5' 179(3) . .
N4' C27' N5' C28' -1(5) . .
C27' N5' C28' C29' 3(7) . .
N5' C28' C29' N4' -4(7) . .
C27' N4' C29' C28' 3(5) . .
C26' N4' C29' C28' -177(4) . .
C23 C24 C26 N4 -82(3) . .
C25 C24 C26 N4 97(3) . .
C24 C26 N4 C27 86(3) . .
C24 C26 N4 C29 -86(3) . .
C29 N4 C27 N5 -17(4) . .
C26 N4 C27 N5 170(3) . .
N4 C27 N5 C28 7(5) . .
C27 N5 C28 C29 7(6) . .
N5 C28 C29 N4 -17(6) . .
C27 N4 C29 C28 20(4) . .
C26 N4 C29 C28 -165(3) . .
Zn3 O7 C30 O7 -0.7(18) . 6_565
Zn3 O7 C30 C31 179.6(7) . .
O7 C30 C31 C32 174.2(12) . 6_565
O7 C30 C31 C32 -5.5(18) 6_565 6_565
O7 C30 C31 C32 5.5(18) . .
O7 C30 C31 C32 -174.2(12) 6_565 .
C32 C31 C32 C33 17(3) 6_565 .
C30 C31 C32 C33 -173.7(15) . .
C31 C32 C33 C34 -14(3) . .
C32 C33 C34 C33 9(4) . 6_565
C32 C33 C34 C5 -174.0(17) . 1_556

loop_
_platon_squeeze_void_nr
_platon_squeeze_void_average_x
_platon_squeeze_void_average_y
_platon_squeeze_void_average_z
_platon_squeeze_void_volume
_platon_squeeze_void_count_electrons
_platon_squeeze_void_content
1 0.000 0.000 0.000 164 67 ' '
2 0.393 -0.026 -0.047 4431 1976 ' '
3 0.500 0.500 0.000 164 67 ' '
